data_4510796
loop_
_publ_author_name
'Hu, Ting'
'Mak, Thomas C. W.'

_publ_section_title
;
 Structure Diversity of C2@AgnCages Consolidated by Heteroaromatic N-Donor
 Ligands in Silver Ethynediide Complexes
;
_journal_issue 11
_journal_name_full 'Crystal Growth &amp; Design'
_journal_page_first 4957
_journal_paper_doi 10.1021/cg401150t
_journal_volume 13
_journal_year 2013
_chemical_formula_sum 'C7 H3 Ag3 F6 N3 O4'
_chemical_formula_weight 630.73
_chemical_name_systematic
; 
 ? 
;
_space_group_IT_number 60
_symmetry_cell_setting orthorhombic
_symmetry_space_group_name_Hall '-P 2n 2ab'
_symmetry_space_group_name_H-M 'P b c n'
_atom_sites_solution_hydrogens geom
_atom_sites_solution_primary direct
_atom_sites_solution_secondary difmap
_audit_creation_method SHELXL-97
_cell_angle_alpha 90.00
_cell_angle_beta 90.00
_cell_angle_gamma 90.00
_cell_formula_units_Z 8
_cell_length_a 15.3660(9)
_cell_length_b 17.2670(10)
_cell_length_c 9.8840(6)
_cell_measurement_reflns_used 47315
_cell_measurement_temperature 296(2)
_cell_measurement_theta_max 27.96
_cell_measurement_theta_min 2.359
_cell_volume 2622.5(3)
_computing_cell_refinement SAINT(Bruker,2001)
_computing_data_collection APEX2(Bruker,2003)
_computing_data_reduction APEX2(Bruker,2003)
_computing_structure_refinement 'SHELXL-97 (Sheldrick, 1997)'
_computing_structure_solution 'SHELXS-97 (Sheldrick, 1990)'
_diffrn_ambient_temperature 296(2)
_diffrn_measured_fraction_theta_full 0.997
_diffrn_measured_fraction_theta_max 0.997
_diffrn_radiation_monochromator graphite
_diffrn_radiation_source 'fine-focus sealed tube'
_diffrn_radiation_type MoK\a
_diffrn_radiation_wavelength 0.71073
_diffrn_reflns_av_R_equivalents 0.1035
_diffrn_reflns_av_sigmaI/netI 0.0410
_diffrn_reflns_limit_h_max 20
_diffrn_reflns_limit_h_min -20
_diffrn_reflns_limit_k_max 22
_diffrn_reflns_limit_k_min -22
_diffrn_reflns_limit_l_max 12
_diffrn_reflns_limit_l_min -12
_diffrn_reflns_number 39183
_diffrn_reflns_theta_full 27.96
_diffrn_reflns_theta_max 27.96
_diffrn_reflns_theta_min 1.77
_exptl_absorpt_coefficient_mu 4.533
_exptl_absorpt_correction_T_max 0.6123
_exptl_absorpt_correction_T_min 0.4354
_exptl_absorpt_correction_type multi-scan
_exptl_absorpt_process_details SADABS
_exptl_crystal_colour colorless
_exptl_crystal_density_diffrn 3.195
_exptl_crystal_density_method 'not measured'
_exptl_crystal_description block
_exptl_crystal_F_000 2344
_exptl_crystal_size_max 0.22
_exptl_crystal_size_mid 0.20
_exptl_crystal_size_min 0.12
_refine_diff_density_max 2.486
_refine_diff_density_min -1.490
_refine_diff_density_rms 0.218
_refine_ls_extinction_coef 0.0034(2)
_refine_ls_extinction_expression Fc^*^=kFc[1+0.001xFc^2^\l^3^/sin(2\q)]^-1/4^
_refine_ls_extinction_method SHELXL
_refine_ls_goodness_of_fit_ref 0.983
_refine_ls_hydrogen_treatment mixed
_refine_ls_matrix_type full
_refine_ls_number_parameters 209
_refine_ls_number_reflns 3146
_refine_ls_number_restraints 0
_refine_ls_restrained_S_all 0.983
_refine_ls_R_factor_all 0.0456
_refine_ls_R_factor_gt 0.0418
_refine_ls_shift/su_max 0.000
_refine_ls_shift/su_mean 0.000
_refine_ls_structure_factor_coef Fsqd
_refine_ls_weighting_details 'calc w=1/[\s^2^(Fo^2^)+(0.0678P)^2^+11.0801P] where P=(Fo^2^+2Fc^2^)/3'
_refine_ls_weighting_scheme calc
_refine_ls_wR_factor_gt 0.1117
_refine_ls_wR_factor_ref 0.1163
_reflns_number_gt 2846
_reflns_number_total 3146
_reflns_threshold_expression >2sigma(I)
_cod_data_source_file cg401150t_si_002.cif
_cod_data_source_block 5
_cod_original_sg_symbol_H-M Pbcn
_cod_database_code 4510796

loop_
_symmetry_equiv_pos_as_xyz
'x, y, z'
'-x+1/2, -y+1/2, z+1/2'
'-x, y, -z+1/2'
'x+1/2, -y+1/2, -z'
'-x, -y, -z'
'x-1/2, y-1/2, -z-1/2'
'x, -y, z-1/2'
'-x-1/2, y-1/2, z'

loop_
_atom_site_label
_atom_site_type_symbol
_atom_site_fract_x
_atom_site_fract_y
_atom_site_fract_z
_atom_site_U_iso_or_equiv
_atom_site_adp_type
_atom_site_occupancy
_atom_site_symmetry_multiplicity
_atom_site_calc_flag
_atom_site_refinement_flags
Ag1 Ag 0.08531(2) 0.10586(2) 0.32951(4) 0.03215(15) Uani 1 1 d .
Ag2 Ag 0.09482(3) -0.11101(2) 0.18439(4) 0.04015(16) Uani 1 1 d .
Ag3 Ag 0.10523(4) 0.03009(3) 0.03232(5) 0.04960(18) Uani 1 1 d .
C1 C 0.0293(3) 0.0008(2) 0.2083(5) 0.0289(8) Uani 1 1 d .
C2 C 0.0909(3) 0.2054(3) 0.0161(5) 0.0312(10) Uani 1 1 d .
C3 C 0.0806(4) 0.2903(3) -0.0244(6) 0.0409(12) Uani 1 1 d .
C4 C 0.2663(3) 0.0132(3) 0.3377(5) 0.0323(9) Uani 1 1 d .
C5 C 0.3573(4) -0.0062(4) 0.2871(8) 0.0584(18) Uani 1 1 d .
C6 C 0.1548(3) 0.2769(3) 0.3974(5) 0.0372(10) Uani 1 1 d .
H6 H 0.1508 0.2916 0.3070 0.045 Uiso 1 1 calc R
C7 C 0.1820(3) 0.2789(3) 0.6099(5) 0.0356(10) Uani 1 1 d .
H7 H 0.2005 0.2947 0.6952 0.043 Uiso 1 1 calc R
F1 F 0.0374(4) 0.2990(3) -0.1381(6) 0.106(2) Uani 1 1 d .
F2 F 0.1574(3) 0.3223(3) -0.0390(6) 0.0823(15) Uani 1 1 d .
F3 F 0.0390(4) 0.3312(3) 0.0662(7) 0.0941(18) Uani 1 1 d .
F4 F 0.3932(3) 0.0477(3) 0.2149(7) 0.0940(19) Uani 1 1 d .
F5 F 0.3546(6) -0.0672(3) 0.2128(10) 0.169(5) Uani 1 1 d .
F6 F 0.4092(3) -0.0277(6) 0.3795(10) 0.170(5) Uani 1 1 d .
N1 N 0.1294(3) 0.2106(2) 0.4449(4) 0.0302(8) Uani 1 1 d .
N2 N 0.1466(3) 0.2118(2) 0.5814(4) 0.0319(8) Uani 1 1 d .
N3 N 0.1873(3) 0.3213(3) 0.4958(4) 0.0368(9) Uani 1 1 d .
H3 H 0.2075 0.3675 0.4880 0.044 Uiso 1 1 calc R
O1 O 0.0778(3) 0.1553(2) -0.0706(4) 0.0533(11) Uani 1 1 d .
O2 O 0.1123(4) 0.1952(3) 0.1330(5) 0.0667(14) Uani 1 1 d .
O3 O 0.2344(2) 0.0715(2) 0.2906(5) 0.0480(10) Uani 1 1 d .
O4 O 0.2351(3) -0.0354(2) 0.4192(4) 0.0480(10) Uani 1 1 d .

loop_
_atom_site_aniso_label
_atom_site_aniso_U_11
_atom_site_aniso_U_22
_atom_site_aniso_U_33
_atom_site_aniso_U_23
_atom_site_aniso_U_13
_atom_site_aniso_U_12
Ag1 0.0341(2) 0.0245(2) 0.0379(2) -0.00681(13) -0.00563(13) -0.00362(12)
Ag2 0.0499(3) 0.0296(2) 0.0409(3) -0.00261(14) 0.00672(16) 0.01098(15)
Ag3 0.0704(3) 0.0309(2) 0.0475(3) -0.00171(17) 0.0339(2) -0.00736(19)
C1 0.0281(19) 0.027(2) 0.032(2) -0.0061(17) 0.0057(17) -0.0033(16)
C2 0.031(2) 0.030(3) 0.033(2) 0.0008(18) -0.0020(17) -0.0036(17)
C3 0.040(3) 0.033(3) 0.050(3) 0.004(2) -0.008(2) -0.002(2)
C4 0.030(2) 0.027(2) 0.040(2) -0.0013(18) 0.0019(18) 0.0026(17)
C5 0.054(4) 0.042(3) 0.080(4) 0.021(3) 0.031(3) 0.019(3)
C6 0.046(3) 0.030(2) 0.035(2) 0.0021(19) -0.002(2) -0.006(2)
C7 0.040(2) 0.032(2) 0.036(2) -0.0040(18) -0.0022(19) -0.012(2)
F1 0.147(5) 0.072(3) 0.100(4) 0.041(3) -0.074(4) -0.017(3)
F2 0.056(2) 0.055(3) 0.136(4) 0.032(3) 0.003(3) -0.024(2)
F3 0.084(3) 0.053(3) 0.145(5) -0.036(3) 0.029(3) -0.001(2)
F4 0.074(3) 0.073(3) 0.135(5) 0.050(3) 0.057(3) 0.015(2)
F5 0.197(8) 0.065(3) 0.244(10) -0.037(5) 0.163(8) 0.003(4)
F6 0.050(3) 0.278(11) 0.181(8) 0.149(8) 0.032(4) 0.064(4)
N1 0.038(2) 0.0231(18) 0.0292(18) -0.0035(14) 0.0007(15) -0.0052(15)
N2 0.038(2) 0.0269(19) 0.0303(18) -0.0045(15) 0.0025(16) -0.0048(16)
N3 0.043(2) 0.025(2) 0.042(2) 0.0007(15) -0.0037(17) -0.0096(18)
O1 0.077(3) 0.038(2) 0.044(2) -0.0099(18) 0.007(2) -0.007(2)
O2 0.104(4) 0.058(3) 0.038(2) 0.019(2) -0.027(2) -0.028(3)
O3 0.0325(18) 0.0313(18) 0.080(3) 0.0148(19) 0.0027(18) 0.0052(15)
O4 0.047(2) 0.038(2) 0.059(2) 0.0152(17) 0.0254(19) 0.0121(16)

loop_
_atom_type_symbol
_atom_type_description
_atom_type_scat_dispersion_real
_atom_type_scat_dispersion_imag
_atom_type_scat_source
C C 0.0033 0.0016 'International Tables Vol C Tables 4.2.6.8 and 6.1.1.4'
H H 0.0000 0.0000 'International Tables Vol C Tables 4.2.6.8 and 6.1.1.4'
N N 0.0061 0.0033 'International Tables Vol C Tables 4.2.6.8 and 6.1.1.4'
O O 0.0106 0.0060 'International Tables Vol C Tables 4.2.6.8 and 6.1.1.4'
F F 0.0171 0.0103 'International Tables Vol C Tables 4.2.6.8 and 6.1.1.4'
Ag Ag -0.8971 1.1015 'International Tables Vol C Tables 4.2.6.8 and 6.1.1.4'

loop_
_geom_angle_atom_site_label_1
_geom_angle_atom_site_label_2
_geom_angle_atom_site_label_3
_geom_angle
_geom_angle_site_symmetry_1
_geom_angle_site_symmetry_3
N1 Ag1 C1 175.82(16) . .
N1 Ag1 O3 89.55(15) . .
C1 Ag1 O3 94.47(15) . .
N1 Ag1 O2 81.27(15) . .
C1 Ag1 O2 98.11(16) . .
O3 Ag1 O2 82.54(17) . .
N1 Ag1 C1 148.75(15) . 3
C1 Ag1 C1 28.4(2) . 3
O3 Ag1 C1 117.36(14) . 3
O2 Ag1 C1 115.86(15) . 3
N1 Ag1 Ag1 121.37(11) . 3
C1 Ag1 Ag1 54.60(12) . 3
O3 Ag1 Ag1 137.49(12) . 3
O2 Ag1 Ag1 75.20(12) . 3
C1 Ag1 Ag1 48.22(10) 3 3
N1 Ag1 Ag3 104.58(10) . 7_556
C1 Ag1 Ag3 77.31(12) . 7_556
O3 Ag1 Ag3 79.76(9) . 7_556
O2 Ag1 Ag3 161.27(14) . 7_556
C1 Ag1 Ag3 68.00(10) 3 7_556
Ag1 Ag1 Ag3 114.637(17) 3 7_556
N1 Ag1 Ag3 139.50(10) . .
C1 Ag1 Ag3 41.82(11) . .
O3 Ag1 Ag3 70.34(11) . .
O2 Ag1 Ag3 62.01(12) . .
C1 Ag1 Ag3 69.19(10) 3 .
Ag1 Ag1 Ag3 67.275(16) 3 .
Ag3 Ag1 Ag3 105.772(11) 7_556 .
N2 Ag2 C1 158.01(16) 7 .
N2 Ag2 O1 104.05(14) 7 7_556
C1 Ag2 O1 96.56(16) . 7_556
N2 Ag2 Ag3 114.57(10) 7 .
C1 Ag2 Ag3 48.18(12) . .
O1 Ag2 Ag3 139.23(10) 7_556 .
N2 Ag2 Ag2 121.74(11) 7 3
C1 Ag2 Ag2 62.36(12) . 3
O1 Ag2 Ag2 61.35(11) 7_556 3
Ag3 Ag2 Ag2 105.315(15) . 3
C1 Ag3 O4 151.12(18) . 7
C1 Ag3 O1 116.96(16) . .
O4 Ag3 O1 84.91(16) 7 .
C1 Ag3 Ag2 49.25(12) . .
O4 Ag3 Ag2 109.78(11) 7 .
O1 Ag3 Ag2 165.30(11) . .
C1 Ag3 Ag1 106.90(11) . 7
O4 Ag3 Ag1 78.50(9) 7 7
O1 Ag3 Ag1 112.71(10) . 7
Ag2 Ag3 Ag1 71.953(15) . 7
C1 Ag3 Ag1 46.33(11) . .
O4 Ag3 Ag1 120.69(11) 7 .
O1 Ag3 Ag1 90.24(10) . .
Ag2 Ag3 Ag1 82.078(16) . .
Ag1 Ag3 Ag1 152.229(17) 7 .
C1 C1 Ag3 160.8(4) 3 .
C1 C1 Ag2 114.33(18) 3 .
Ag3 C1 Ag2 82.57(15) . .
C1 C1 Ag1 85.7(3) 3 .
Ag3 C1 Ag1 91.85(16) . .
Ag2 C1 Ag1 124.7(2) . .
C1 C1 Ag1 65.8(3) 3 3
Ag3 C1 Ag1 95.08(17) . 3
Ag2 C1 Ag1 157.9(2) . 3
Ag1 C1 Ag1 77.18(13) . 3
O2 C2 O1 127.1(6) . .
O2 C2 C3 114.6(5) . .
O1 C2 C3 118.3(5) . .
F3 C3 F2 106.8(5) . .
F3 C3 F1 106.1(6) . .
F2 C3 F1 108.2(6) . .
F3 C3 C2 112.8(5) . .
F2 C3 C2 109.9(5) . .
F1 C3 C2 112.7(5) . .
O3 C4 O4 130.2(5) . .
O3 C4 C5 115.3(5) . .
O4 C4 C5 114.5(4) . .
F6 C5 F5 101.2(8) . .
F6 C5 F4 109.8(7) . .
F5 C5 F4 106.7(7) . .
F6 C5 C4 113.9(6) . .
F5 C5 C4 109.7(7) . .
F4 C5 C4 114.5(5) . .
N1 C6 N3 110.8(4) . .
N2 C7 N3 109.0(4) . .
C6 N1 N2 106.5(4) . .
C6 N1 Ag1 128.2(3) . .
N2 N1 Ag1 124.7(3) . .
C7 N2 N1 107.7(4) . .
C7 N2 Ag2 139.6(3) . 7_556
N1 N2 Ag2 112.2(3) . 7_556
C6 N3 C7 106.0(4) . .
C2 O1 Ag3 107.8(4) . .
C2 O1 Ag2 148.4(4) . 7
Ag3 O1 Ag2 96.51(14) . 7
C2 O2 Ag1 141.1(4) . .
C4 O3 Ag1 122.0(3) . .
C4 O4 Ag3 128.2(3) . 7_556

loop_
_geom_bond_atom_site_label_1
_geom_bond_atom_site_label_2
_geom_bond_distance
_geom_bond_site_symmetry_2
Ag1 N1 2.243(4) .
Ag1 C1 2.338(4) .
Ag1 O3 2.397(4) .
Ag1 O2 2.515(4) .
Ag1 C1 2.555(5) 3
Ag1 Ag1 3.0568(7) 3
Ag1 Ag3 3.1021(6) 7_556
Ag1 Ag3 3.2301(6) .
Ag2 N2 2.167(4) 7
Ag2 C1 2.191(4) .
Ag2 O1 2.553(4) 7_556
Ag2 Ag3 2.8673(6) .
Ag2 Ag2 3.1895(9) 3
Ag3 C1 2.155(5) .
Ag3 O4 2.289(4) 7
Ag3 O1 2.426(5) .
Ag3 Ag1 3.1021(6) 7
C1 C1 1.220(9) 3
C1 Ag1 2.555(5) 3
C2 O2 1.214(6) .
C2 O1 1.235(7) .
C2 C3 1.529(8) .
C3 F3 1.307(8) .
C3 F2 1.310(7) .
C3 F1 1.313(7) .
C4 O3 1.214(6) .
C4 O4 1.257(6) .
C4 C5 1.523(7) .
C5 F6 1.267(10) .
C5 F5 1.284(10) .
C5 F4 1.296(7) .
C6 N1 1.298(6) .
C6 N3 1.335(6) .
C7 N2 1.311(6) .
C7 N3 1.347(6) .
N1 N2 1.375(6) .
N2 Ag2 2.167(4) 7_556
O1 Ag2 2.553(4) 7
O4 Ag3 2.289(4) 7_556
